data_7062663
loop_
_publ_author_name
'Pohorenec, Ryan A.'
'Brennessel, William W.'
'Jones, William D.'

_publ_section_title
;
 Synthesis, characterization, and structure determination of
 bis-oxazolidine complexes of rhenium
;
_journal_issue 36
_journal_name_full 'New Journal of Chemistry'
_journal_page_first 16872
_journal_page_last 16878
_journal_paper_doi 10.1039/D3NJ02181E
_journal_volume 47
_journal_year 2023
_chemical_formula_moiety 'C19 H17 N3 O6 Re, Br'
_chemical_formula_sum 'C19 H17 Br N3 O6 Re'
_chemical_formula_weight 649.46
_chemical_name_common jonrap04
_space_group_crystal_system monoclinic
_space_group_IT_number 14
_space_group_name_Hall '-P 2yn'
_space_group_name_H-M_alt 'P 1 21/n 1'
_atom_sites_solution_hydrogens mixed
_atom_sites_solution_primary dual
_atom_sites_solution_secondary difmap
_audit_creation_date 2021-11-28
_audit_creation_method
;
Olex2 1.3-ac4
(compiled 2020.11.27 svn.r5f609507 for Rigaku Oxford Diffraction, GUI svn.r6214)
;
_audit_update_record
;
2023-05-11 deposited with the CCDC.	2023-08-07 downloaded from the CCDC.
;
_cell_angle_alpha 90
_cell_angle_beta 102.0680(10)
_cell_angle_gamma 90
_cell_formula_units_Z 8
_cell_length_a 19.2317(2)
_cell_length_b 10.72530(10)
_cell_length_c 20.2888(2)
_cell_measurement_reflns_used 37721
_cell_measurement_temperature 100.00(10)
_cell_measurement_theta_max 80.1530
_cell_measurement_theta_min 2.8770
_cell_volume 4092.40(7)
_computing_cell_refinement 'CrysAlisPro 1.171.41.120a (Rigaku OD, 2021)'
_computing_data_collection 'CrysAlisPro 1.171.41.120a (Rigaku OD, 2021)'
_computing_data_reduction 'CrysAlisPro 1.171.41.120a (Rigaku OD, 2021)'
_computing_molecular_graphics 'Olex2 1.3-ac4 (Dolomanov et al., 2009)'
_computing_publication_material 'Olex2 1.3-ac4 (Dolomanov et al., 2009)'
_computing_structure_refinement 'SHELXL 2018/3 (Sheldrick, 2015b)'
_computing_structure_solution 'SHELXT 2018/2 (Sheldrick, 2015a)'
_diffrn_ambient_environment N~2~
_diffrn_ambient_temperature 100.00(10)
_diffrn_detector 'Hybrid Pixel Array Detector'
_diffrn_detector_area_resol_mean 10.0000
_diffrn_detector_type HyPix
_diffrn_measured_fraction_theta_full 0.999
_diffrn_measured_fraction_theta_max 0.982
_diffrn_measurement_details
;
List of Runs (angles in degrees, time in seconds):

  # Type    Start    End  Width  t~exp~   \w     \q     \k     \f   Frames
#--------------------------------------------------------------------------
  1  \w     27.00 120.00   0.50    0.12    --   47.27  72.00 176.00  186
  2  \w     35.00 120.00   0.50    0.12    --   47.27  38.00  90.00  170
  3  \w     32.00 118.00   0.50    0.12    --   47.27  57.00 -90.00  172
  4  \w     42.00 106.00   0.50    0.47    --  113.25 -94.00   0.00  128
  5  \w     42.00 111.00   0.50    0.47    --  113.25-125.00  60.00  138
  6  \w     42.00 111.00   0.50    0.47    --  113.25-125.00-150.00  138
  7  \w     42.00  80.00   0.50    0.47    --  113.25 -61.00-180.00   76
  8  \w     42.00  80.00   0.50    0.47    --  113.25 -61.00-120.00   76
  9  \w     42.00  80.00   0.50    0.47    --  113.25 -61.00 -90.00   76
 10  \w     42.00  80.00   0.50    0.47    --  113.25 -61.00 -60.00   76
 11  \w    -24.00  68.00   0.50    0.12    --   47.27 -72.00  46.00  184
 12  \w     42.00 134.00   0.50    0.47    --  113.25 -72.00  46.00  184
 13  \w     42.00  80.00   0.50    0.47    --  113.25 -61.00  60.00   76
 14  \w     42.00  80.00   0.50    0.47    --  113.25 -61.00  90.00   76
 15  \w     95.00 178.00   0.50    0.47    --  113.25 125.00 120.00  166
 16  \w    100.00 172.00   0.50    0.47    --  113.25  15.00  90.00  144
 17  \w     93.00 178.00   0.50    0.47    --  113.25  72.00 176.00  170
 18  \w     97.00 178.00   0.50    0.47    --  113.25  61.00 120.00  162
 19  \w    100.00 172.00   0.50    0.47    --  113.25  15.00 120.00  144
 20  \w     91.00 178.00   0.50    0.47    --  113.25  77.00 -90.00  174
 21  \w    100.00 172.00   0.50    0.47    --  113.25  15.00 -30.00  144
 22  \w    -68.00  25.00   0.50    0.12    --  -47.27  72.00 176.00  186
 23  \w   -112.00 -19.00   0.50    0.47    --  -91.75  72.00 176.00  186
 24  \w     -3.00  28.00   0.50    0.12    --  -47.27  19.00 -60.00   62
 25  \w    -73.00 -19.00   0.50    0.47    --  -91.75  61.00   0.00  108
 26  \w   -120.00 -27.00   0.50    0.12    --  -47.27 -72.00  46.00  186
 27  \w   -163.00 -71.00   0.50    0.47    --  -91.75 -72.00  46.00  184
 28  \w   -120.00 -73.00   0.50    0.12    --  -47.27-125.00-150.00   94
;
_diffrn_measurement_device 'four-circle diffractometer'
_diffrn_measurement_device_type 'XtaLAB Synergy, Dualflex, HyPix'
_diffrn_measurement_method '\w scans'
_diffrn_orient_matrix_type 'CrysAlisPro convention (1999,Acta A55,543-557)'
_diffrn_orient_matrix_UB_11 -0.0742625000
_diffrn_orient_matrix_UB_12 -0.0428953000
_diffrn_orient_matrix_UB_13 -0.0373152000
_diffrn_orient_matrix_UB_21 -0.0024610000
_diffrn_orient_matrix_UB_22 0.1076681000
_diffrn_orient_matrix_UB_23 -0.0507475000
_diffrn_orient_matrix_UB_31 0.0344772000
_diffrn_orient_matrix_UB_32 -0.0848047000
_diffrn_orient_matrix_UB_33 -0.0454304000
_diffrn_radiation_monochromator mirror
_diffrn_radiation_probe x-ray
_diffrn_radiation_type 'Cu K\a'
_diffrn_radiation_wavelength 1.54184
_diffrn_reflns_av_R_equivalents 0.0489
_diffrn_reflns_av_unetI/netI 0.0298
_diffrn_reflns_Laue_measured_fraction_full 0.999
_diffrn_reflns_Laue_measured_fraction_max 0.982
_diffrn_reflns_limit_h_max 24
_diffrn_reflns_limit_h_min -24
_diffrn_reflns_limit_k_max 13
_diffrn_reflns_limit_k_min -13
_diffrn_reflns_limit_l_max 24
_diffrn_reflns_limit_l_min -25
_diffrn_reflns_number 53674
_diffrn_reflns_point_group_measured_fraction_full 0.999
_diffrn_reflns_point_group_measured_fraction_max 0.982
_diffrn_reflns_theta_full 74.504
_diffrn_reflns_theta_max 80.217
_diffrn_reflns_theta_min 2.880
_diffrn_source 'micro-focus sealed X-ray tube'
_diffrn_source_type 'PhotonJet (Cu) X-ray Source'
_exptl_absorpt_coefficient_mu 14.283
_exptl_absorpt_correction_T_max 1.00000
_exptl_absorpt_correction_T_min 0.84454
_exptl_absorpt_correction_type multi-scan
_exptl_absorpt_process_details
;
CrysAlisPro 1.171.41.120a (Rigaku Oxford Diffraction, 2021)
Empirical absorption correction using spherical harmonics,
implemented in SCALE3 ABSPACK scaling algorithm.
;
_exptl_crystal_colour colourless
_exptl_crystal_colour_primary colourless
_exptl_crystal_density_diffrn 2.108
_exptl_crystal_description block
_exptl_crystal_F_000 2480
_exptl_crystal_recrystallization_method 'Re-crystallisation from solvent: methanol/diethyl ether'
_exptl_crystal_size_max 0.121
_exptl_crystal_size_mid 0.053
_exptl_crystal_size_min 0.018
_refine_diff_density_max 1.251
_refine_diff_density_min -1.266
_refine_diff_density_rms 0.162
_refine_ls_extinction_method none
_refine_ls_goodness_of_fit_ref 1.078
_refine_ls_hydrogen_treatment mixed
_refine_ls_matrix_type full
_refine_ls_number_parameters 549
_refine_ls_number_reflns 8801
_refine_ls_number_restraints 0
_refine_ls_restrained_S_all 1.078
_refine_ls_R_factor_all 0.0304
_refine_ls_R_factor_gt 0.0286
_refine_ls_shift/su_max 0.003
_refine_ls_shift/su_mean 0.000
_refine_ls_structure_factor_coef Fsqd
_refine_ls_weighting_details 'w=1/[\s^2^(Fo^2^)+(0.0299P)^2^+18.7825P] where P=(Fo^2^+2Fc^2^)/3'
_refine_ls_weighting_scheme calc
_refine_ls_wR_factor_gt 0.0721
_refine_ls_wR_factor_ref 0.0732
_reflns_Friedel_coverage 0.000
_reflns_number_gt 8381
_reflns_number_total 8801
_reflns_threshold_expression 'I > 2\s(I)'
_cod_data_source_file d3nj02181e2.cif
_cod_data_source_block 8
_cod_depositor_comments 'Adding full bibliography for 7062663--7062665.cif.'
_cod_database_code 7062663
_shelx_shelxl_version_number 2018/3
_shelx_space_group_comment
;
The symmetry employed for this shelxl refinement is uniquely defined
by the following loop, which should always be used as a source of
symmetry information in preference to the above space-group names.
They are only intended as comments.
;
_shelx_estimated_absorpt_t_max 0.783
_shelx_estimated_absorpt_t_min 0.277
_reflns_odcompleteness_completeness 99.92
_reflns_odcompleteness_iscentric 1
_reflns_odcompleteness_theta 74.33
_olex2_refinement_description
;
1. Fixed Uiso
 At 1.2 times of:
  All C(H) groups, All C(H,H) groups
2.a Ternary CH refined with riding coordinates:
 C4(H4), C6(H6), C23(H23), C25(H25)
2.b Secondary CH2 refined with riding coordinates:
 C1(H1A,H1B), C3(H3A,H3B), C5(H5A,H5B), C20(H20A,H20B), C22(H22A,H22B),
 C24(H24A,H24B)
2.c Aromatic/amide H refined with riding coordinates:
 C8(H8), C9(H9), C10(H10), C11(H11), C13(H13), C14(H14), C15(H15), C16(H16),
 C27(H27), C28(H28), C29(H29), C30(H30), C32(H32), C33(H33), C34(H34), C35(H35)
;
_olex2_submission_original_sample_id jonrap04
_olex2_submission_special_instructions 'No special instructions were received'
_oxdiff_exptl_absorpt_empirical_details
;
Empirical correction (ABSPACK) includes:
- Absorption correction using spherical harmonics
- Frame scaling
;
_oxdiff_exptl_absorpt_empirical_full_max 1.223
_oxdiff_exptl_absorpt_empirical_full_min 0.869

loop_
_space_group_symop_operation_xyz
'x, y, z'
'-x+1/2, y+1/2, -z+1/2'
'-x, -y, -z'
'x-1/2, -y-1/2, z-1/2'

loop_
_atom_site_label
_atom_site_type_symbol
_atom_site_fract_x
_atom_site_fract_y
_atom_site_fract_z
_atom_site_U_iso_or_equiv
_atom_site_adp_type
_atom_site_occupancy
_atom_site_site_symmetry_order
_atom_site_calc_flag
_atom_site_refinement_flags_posn
_atom_site_refinement_flags_adp
_atom_site_refinement_flags_occupancy
_atom_site_disorder_assembly
_atom_site_disorder_group
Re1 Re 0.23175(2) 0.74937(2) 0.53447(2) 0.01087(5) Uani 1 1 d . . . . .
O1 O 0.28354(18) 1.1741(3) 0.47677(16) 0.0226(6) Uani 1 1 d . . . . .
H1 H 0.253(4) 1.214(7) 0.495(4) 0.05(2) Uiso 1 1 d . . . . .
O2 O 0.40607(17) 0.8862(3) 0.48657(15) 0.0193(6) Uani 1 1 d . . . . .
O3 O 0.31779(15) 0.9773(3) 0.65545(14) 0.0158(6) Uani 1 1 d . . . . .
O4 O 0.09887(15) 0.5848(3) 0.50426(15) 0.0178(6) Uani 1 1 d . . . . .
O5 O 0.14050(15) 0.9344(3) 0.59581(15) 0.0180(6) Uani 1 1 d . . . . .
O6 O 0.17963(17) 0.8327(3) 0.38744(15) 0.0236(7) Uani 1 1 d . . . . .
N1 N 0.33183(17) 0.8622(3) 0.56312(16) 0.0113(6) Uani 1 1 d . . . . .
N2 N 0.30914(18) 0.6273(3) 0.50360(16) 0.0134(6) Uani 1 1 d . . . . .
N3 N 0.27631(18) 0.6843(3) 0.63572(16) 0.0122(6) Uani 1 1 d . . . . .
C1 C 0.2749(2) 1.0451(4) 0.4876(2) 0.0182(8) Uani 1 1 d . . . . .
H1A H 0.275357 0.998143 0.445704 0.022 Uiso 1 1 calc R U . . .
H1B H 0.228718 1.030105 0.500540 0.022 Uiso 1 1 calc R U . . .
C2 C 0.3361(2) 1.0010(4) 0.5442(2) 0.0167(8) Uani 1 1 d . . . . .
C3 C 0.4055(2) 1.0047(4) 0.5188(2) 0.0210(9) Uani 1 1 d . . . . .
H3A H 0.405449 1.073815 0.486493 0.025 Uiso 1 1 calc R U . . .
H3B H 0.447065 1.013901 0.556636 0.025 Uiso 1 1 calc R U . . .
C4 C 0.3911(2) 0.8023(4) 0.5351(2) 0.0135(7) Uani 1 1 d . . . . .
H4 H 0.434169 0.793498 0.572154 0.016 Uiso 1 1 calc R U . . .
C5 C 0.3357(2) 1.0700(4) 0.6103(2) 0.0164(8) Uani 1 1 d . . . . .
H5A H 0.383094 1.106340 0.628988 0.020 Uiso 1 1 calc R U . . .
H5B H 0.300060 1.137849 0.602969 0.020 Uiso 1 1 calc R U . . .
C6 C 0.3507(2) 0.8682(4) 0.63941(19) 0.0131(7) Uani 1 1 d . . . . .
H6 H 0.403434 0.876005 0.654878 0.016 Uiso 1 1 calc R U . . .
C7 C 0.3730(2) 0.6776(4) 0.50233(18) 0.0120(7) Uani 1 1 d . . . . .
C8 C 0.4239(2) 0.6147(4) 0.4757(2) 0.0152(8) Uani 1 1 d . . . . .
H8 H 0.468339 0.652800 0.475226 0.018 Uiso 1 1 calc R U . . .
C9 C 0.4093(2) 0.4958(4) 0.4497(2) 0.0179(8) Uani 1 1 d . . . . .
H9 H 0.442585 0.452557 0.429509 0.021 Uiso 1 1 calc R U . . .
C10 C 0.3444(2) 0.4408(4) 0.4539(2) 0.0184(8) Uani 1 1 d . . . . .
H10 H 0.333728 0.357894 0.438608 0.022 Uiso 1 1 calc R U . . .
C11 C 0.2959(2) 0.5095(4) 0.4807(2) 0.0168(8) Uani 1 1 d . . . . .
H11 H 0.251587 0.472433 0.483064 0.020 Uiso 1 1 calc R U . . .
C12 C 0.3246(2) 0.7592(4) 0.67393(19) 0.0135(8) Uani 1 1 d . . . . .
C13 C 0.3469(2) 0.7426(4) 0.7429(2) 0.0170(8) Uani 1 1 d . . . . .
H13 H 0.379557 0.799083 0.769064 0.020 Uiso 1 1 calc R U . . .
C14 C 0.3208(2) 0.6424(4) 0.7729(2) 0.0185(8) Uani 1 1 d . . . . .
H14 H 0.334231 0.630157 0.820204 0.022 Uiso 1 1 calc R U . . .
C15 C 0.2748(2) 0.5599(4) 0.7332(2) 0.0210(9) Uani 1 1 d . . . . .
H15 H 0.258185 0.488071 0.752566 0.025 Uiso 1 1 calc R U . . .
C16 C 0.2535(2) 0.5837(4) 0.6649(2) 0.0172(8) Uani 1 1 d . . . . .
H16 H 0.221765 0.527315 0.637762 0.021 Uiso 1 1 calc R U . . .
C17 C 0.1503(2) 0.6411(4) 0.5166(2) 0.0159(8) Uani 1 1 d . . . . .
C18 C 0.1738(2) 0.8662(4) 0.5717(2) 0.0152(8) Uani 1 1 d . . . . .
C19 C 0.1988(2) 0.8054(4) 0.4424(2) 0.0154(8) Uani 1 1 d . . . . .
Re2 Re 0.50438(2) 0.36649(2) 0.74455(2) 0.01174(5) Uani 1 1 d . . . . .
O7 O 0.50044(19) -0.0801(3) 0.78023(17) 0.0233(7) Uani 1 1 d . . . . .
H7 H 0.516(3) -0.115(5) 0.754(3) 0.018(14) Uiso 1 1 d . . . . .
O8 O 0.47493(15) 0.2342(3) 0.89435(14) 0.0152(6) Uani 1 1 d . . . . .
O9 O 0.66171(16) 0.1336(3) 0.82784(16) 0.0197(6) Uani 1 1 d . . . . .
O10 O 0.43372(17) 0.5553(3) 0.63833(16) 0.0253(7) Uani 1 1 d . . . . .
O11 O 0.5093(2) 0.2022(3) 0.62157(16) 0.0276(7) Uani 1 1 d . . . . .
O12 O 0.35305(17) 0.2771(3) 0.74706(18) 0.0255(7) Uani 1 1 d . . . . .
N4 N 0.56013(18) 0.2480(3) 0.83094(16) 0.0114(6) Uani 1 1 d . . . . .
N5 N 0.50966(17) 0.4883(3) 0.83037(16) 0.0136(6) Uani 1 1 d . . . . .
N6 N 0.61583(17) 0.4188(3) 0.75676(17) 0.0131(6) Uani 1 1 d . . . . .
C20 C 0.5098(2) 0.0489(4) 0.7684(2) 0.0191(8) Uani 1 1 d . . . . .
H20A H 0.463319 0.088564 0.750071 0.023 Uiso 1 1 calc R U . . .
H20B H 0.540722 0.059929 0.735485 0.023 Uiso 1 1 calc R U . . .
C21 C 0.5442(2) 0.1082(4) 0.8357(2) 0.0141(7) Uani 1 1 d . . . . .
C22 C 0.4936(2) 0.1053(4) 0.8858(2) 0.0175(8) Uani 1 1 d . . . . .
H22A H 0.450660 0.055429 0.867363 0.021 Uiso 1 1 calc R U . . .
H22B H 0.517786 0.068781 0.929379 0.021 Uiso 1 1 calc R U . . .
C23 C 0.5386(2) 0.2970(4) 0.89372(19) 0.0136(7) Uani 1 1 d . . . . .
H23 H 0.575144 0.272430 0.934302 0.016 Uiso 1 1 calc R U . . .
C24 C 0.6189(2) 0.0547(4) 0.8611(2) 0.0188(8) Uani 1 1 d . . . . .
H24A H 0.633605 0.061264 0.910763 0.023 Uiso 1 1 calc R U . . .
H24B H 0.621533 -0.033600 0.847626 0.023 Uiso 1 1 calc R U . . .
C25 C 0.6400(2) 0.2541(4) 0.8415(2) 0.0147(8) Uani 1 1 d . . . . .
H25 H 0.659827 0.273256 0.890020 0.018 Uiso 1 1 calc R U . . .
C26 C 0.5313(2) 0.4362(4) 0.89148(19) 0.0126(7) Uani 1 1 d . . . . .
C27 C 0.5471(2) 0.5063(4) 0.9499(2) 0.0166(8) Uani 1 1 d . . . . .
H27 H 0.566467 0.467993 0.991921 0.020 Uiso 1 1 calc R U . . .
C28 C 0.5340(2) 0.6334(4) 0.9460(2) 0.0182(8) Uani 1 1 d . . . . .
H28 H 0.541538 0.682758 0.985739 0.022 Uiso 1 1 calc R U . . .
C29 C 0.5099(2) 0.6878(4) 0.8833(2) 0.0179(8) Uani 1 1 d . . . . .
H29 H 0.499625 0.774426 0.879340 0.022 Uiso 1 1 calc R U . . .
C30 C 0.5013(2) 0.6123(4) 0.8267(2) 0.0156(8) Uani 1 1 d . . . . .
H30 H 0.488904 0.650167 0.783488 0.019 Uiso 1 1 calc R U . . .
C31 C 0.6654(2) 0.3516(4) 0.7994(2) 0.0146(7) Uani 1 1 d . . . . .
C32 C 0.7379(2) 0.3765(4) 0.8085(2) 0.0174(8) Uani 1 1 d . . . . .
H32 H 0.771568 0.328101 0.838870 0.021 Uiso 1 1 calc R U . . .
C33 C 0.7599(2) 0.4730(4) 0.7724(2) 0.0216(9) Uani 1 1 d . . . . .
H33 H 0.809147 0.489818 0.776455 0.026 Uiso 1 1 calc R U . . .
C34 C 0.7091(2) 0.5449(4) 0.7303(2) 0.0228(9) Uani 1 1 d . . . . .
H34 H 0.722929 0.613467 0.706290 0.027 Uiso 1 1 calc R U . . .
C35 C 0.6381(2) 0.5148(4) 0.7239(2) 0.0182(8) Uani 1 1 d . . . . .
H35 H 0.603527 0.564134 0.695069 0.022 Uiso 1 1 calc R U . . .
C36 C 0.4614(2) 0.4869(4) 0.6781(2) 0.0159(8) Uani 1 1 d . . . . .
C37 C 0.5083(2) 0.2599(4) 0.6686(2) 0.0188(8) Uani 1 1 d . . . . .
C38 C 0.4087(2) 0.3106(4) 0.7459(2) 0.0165(8) Uani 1 1 d . . . . .
Br1 Br 0.16728(2) 1.28919(4) 0.55181(2) 0.02196(10) Uani 1 1 d . . . . .
Br2 Br 0.56354(2) -0.18844(4) 0.65744(2) 0.02283(10) Uani 1 1 d . . . . .

loop_
_atom_site_aniso_label
_atom_site_aniso_U_11
_atom_site_aniso_U_22
_atom_site_aniso_U_33
_atom_site_aniso_U_23
_atom_site_aniso_U_13
_atom_site_aniso_U_12
Re1 0.01056(9) 0.01148(9) 0.01009(9) -0.00018(6) 0.00108(6) -0.00062(6)
O1 0.0299(17) 0.0150(15) 0.0218(15) 0.0052(12) 0.0030(13) 0.0011(13)
O2 0.0278(16) 0.0134(14) 0.0201(14) -0.0003(11) 0.0132(12) -0.0065(12)
O3 0.0200(14) 0.0130(13) 0.0143(13) 0.0006(11) 0.0035(11) 0.0013(11)
O4 0.0121(13) 0.0155(14) 0.0255(15) -0.0050(12) 0.0031(11) -0.0055(11)
O5 0.0180(14) 0.0172(14) 0.0192(14) -0.0020(11) 0.0051(11) 0.0025(12)
O6 0.0212(15) 0.0347(18) 0.0135(14) 0.0057(13) 0.0004(12) -0.0032(13)
N1 0.0109(15) 0.0132(16) 0.0086(14) 0.0000(11) -0.0008(12) -0.0041(12)
N2 0.0139(16) 0.0128(16) 0.0125(15) -0.0008(12) 0.0009(12) 0.0036(12)
N3 0.0157(15) 0.0121(15) 0.0082(14) 0.0011(12) 0.0010(12) 0.0013(12)
C1 0.025(2) 0.0137(19) 0.0146(19) 0.0004(15) 0.0007(16) -0.0040(16)
C2 0.021(2) 0.0149(19) 0.0141(18) -0.0001(15) 0.0025(15) -0.0006(16)
C3 0.024(2) 0.0136(19) 0.029(2) -0.0039(16) 0.0141(18) -0.0054(16)
C4 0.0096(17) 0.0133(18) 0.0176(18) -0.0011(15) 0.0031(14) -0.0027(14)
C5 0.021(2) 0.0151(19) 0.0135(18) 0.0002(15) 0.0049(15) -0.0015(16)
C6 0.0147(18) 0.0121(18) 0.0119(17) -0.0015(14) 0.0008(14) -0.0015(14)
C7 0.0131(17) 0.0139(18) 0.0084(16) 0.0034(14) 0.0012(14) 0.0005(14)
C8 0.0133(18) 0.0167(19) 0.0162(18) 0.0013(15) 0.0045(15) 0.0027(15)
C9 0.021(2) 0.017(2) 0.0150(18) -0.0004(15) 0.0031(15) 0.0059(16)
C10 0.023(2) 0.0153(19) 0.0164(19) -0.0018(15) 0.0023(16) 0.0036(16)
C11 0.019(2) 0.0134(19) 0.0172(19) -0.0013(15) 0.0023(15) -0.0014(15)
C12 0.0132(18) 0.0163(19) 0.0096(17) 0.0012(14) -0.0005(14) 0.0052(14)
C13 0.0163(19) 0.022(2) 0.0118(18) -0.0010(15) 0.0005(15) 0.0031(16)
C14 0.019(2) 0.020(2) 0.0167(19) 0.0021(16) 0.0041(16) 0.0041(16)
C15 0.024(2) 0.021(2) 0.020(2) 0.0098(17) 0.0083(17) 0.0045(17)
C16 0.0141(18) 0.018(2) 0.020(2) 0.0007(16) 0.0034(15) -0.0025(15)
C17 0.020(2) 0.0132(18) 0.0153(19) -0.0019(14) 0.0044(15) 0.0042(16)
C18 0.0135(18) 0.0159(19) 0.0134(18) 0.0035(15) -0.0035(15) -0.0041(15)
C19 0.0133(18) 0.0157(19) 0.0170(19) -0.0032(15) 0.0029(15) -0.0052(15)
Re2 0.01181(9) 0.01225(9) 0.01062(9) 0.00111(6) 0.00113(6) -0.00029(6)
O7 0.0376(19) 0.0135(15) 0.0194(15) -0.0005(12) 0.0073(14) -0.0042(13)
O8 0.0174(14) 0.0124(13) 0.0170(14) 0.0003(10) 0.0061(11) 0.0005(11)
O9 0.0168(14) 0.0125(14) 0.0321(17) 0.0041(12) 0.0102(13) 0.0024(11)
O10 0.0248(16) 0.0281(17) 0.0205(15) 0.0108(13) -0.0011(13) 0.0038(14)
O11 0.042(2) 0.0240(17) 0.0195(16) -0.0049(13) 0.0130(14) -0.0069(15)
O12 0.0138(15) 0.0290(17) 0.0337(18) -0.0008(14) 0.0050(13) -0.0047(13)
N4 0.0119(15) 0.0102(15) 0.0107(15) 0.0014(11) -0.0009(12) 0.0022(12)
N5 0.0118(15) 0.0144(16) 0.0144(15) -0.0013(12) 0.0023(12) -0.0002(12)
N6 0.0088(14) 0.0147(16) 0.0158(15) 0.0019(12) 0.0026(12) -0.0027(12)
C20 0.029(2) 0.0128(19) 0.0149(19) -0.0003(15) 0.0025(16) -0.0024(16)
C21 0.0143(18) 0.0141(18) 0.0143(18) 0.0027(14) 0.0039(14) 0.0005(15)
C22 0.020(2) 0.0129(19) 0.022(2) 0.0021(15) 0.0088(16) 0.0030(15)
C23 0.0157(18) 0.0169(19) 0.0082(16) 0.0023(14) 0.0025(14) 0.0023(15)
C24 0.0164(19) 0.0139(19) 0.028(2) 0.0061(16) 0.0083(17) 0.0029(15)
C25 0.0124(18) 0.0155(19) 0.0154(19) 0.0009(14) 0.0011(15) 0.0032(14)
C26 0.0106(17) 0.0151(19) 0.0119(17) -0.0019(14) 0.0019(14) 0.0004(14)
C27 0.0121(18) 0.020(2) 0.0183(19) -0.0013(16) 0.0041(15) -0.0036(15)
C28 0.019(2) 0.017(2) 0.018(2) -0.0037(15) 0.0034(16) 0.0005(16)
C29 0.0174(19) 0.0139(19) 0.022(2) 0.0005(16) 0.0029(16) 0.0019(15)
C30 0.0157(19) 0.0120(18) 0.0180(19) 0.0009(15) 0.0013(15) -0.0013(15)
C31 0.0137(18) 0.0163(19) 0.0134(18) 0.0000(15) 0.0017(14) -0.0002(15)
C32 0.0120(18) 0.018(2) 0.021(2) -0.0009(16) 0.0024(15) 0.0007(15)
C33 0.0148(19) 0.024(2) 0.026(2) 0.0031(18) 0.0038(16) -0.0044(17)
C34 0.020(2) 0.023(2) 0.026(2) 0.0076(18) 0.0070(17) -0.0060(17)
C35 0.0167(19) 0.0158(19) 0.021(2) 0.0062(16) 0.0008(16) -0.0024(16)
C36 0.0153(18) 0.0163(19) 0.0160(18) -0.0009(15) 0.0029(15) -0.0011(15)
C37 0.017(2) 0.022(2) 0.017(2) 0.0035(16) 0.0016(16) -0.0033(16)
C38 0.021(2) 0.0119(18) 0.0149(18) 0.0014(14) 0.0005(15) 0.0031(16)
Br1 0.0250(2) 0.0192(2) 0.0195(2) 0.00136(16) -0.00037(17) 0.00116(17)
Br2 0.0177(2) 0.0203(2) 0.0282(2) -0.00279(17) -0.00040(17) 0.00181(17)

loop_
_atom_type_symbol
_atom_type_description
_atom_type_scat_dispersion_real
_atom_type_scat_dispersion_imag
_atom_type_scat_source
C C 0.0181 0.0091 'International Tables Vol C Tables 4.2.6.8 and 6.1.1.4'
H H 0.0000 0.0000 'International Tables Vol C Tables 4.2.6.8 and 6.1.1.4'
Br Br -0.6763 1.2805 'International Tables Vol C Tables 4.2.6.8 and 6.1.1.4'
N N 0.0311 0.0180 'International Tables Vol C Tables 4.2.6.8 and 6.1.1.4'
O O 0.0492 0.0322 'International Tables Vol C Tables 4.2.6.8 and 6.1.1.4'
Re Re -5.2083 5.8923 'International Tables Vol C Tables 4.2.6.8 and 6.1.1.4'

loop_
_geom_angle_atom_site_label_1
_geom_angle_atom_site_label_2
_geom_angle_atom_site_label_3
_geom_angle
_geom_angle_site_symmetry_1
_geom_angle_site_symmetry_3
_geom_angle_publ_flag
N2 Re1 N1 78.31(12) . . ?
N3 Re1 N1 77.33(12) . . ?
N3 Re1 N2 85.42(12) . . ?
C17 Re1 N1 174.35(15) . . ?
C17 Re1 N2 99.31(15) . . ?
C17 Re1 N3 97.44(15) . . ?
C17 Re1 C18 87.22(16) . . ?
C17 Re1 C19 85.15(17) . . ?
C18 Re1 N1 94.75(14) . . ?
C18 Re1 N2 171.94(15) . . ?
C18 Re1 N3 89.08(14) . . ?
C18 Re1 C19 94.41(17) . . ?
C19 Re1 N1 99.95(14) . . ?
C19 Re1 N2 90.86(15) . . ?
C19 Re1 N3 175.76(15) . . ?
C1 O1 H1 108(5) . . ?
C4 O2 C3 103.0(3) . . ?
C6 O3 C5 104.4(3) . . ?
C2 N1 Re1 122.9(2) . . ?
C4 N1 Re1 110.2(2) . . ?
C4 N1 C2 103.4(3) . . ?
C6 N1 Re1 107.3(2) . . ?
C6 N1 C2 101.5(3) . . ?
C6 N1 C4 111.2(3) . . ?
C7 N2 Re1 116.5(3) . . ?
C7 N2 C11 118.4(3) . . ?
C11 N2 Re1 124.8(3) . . ?
C12 N3 Re1 116.3(3) . . ?
C12 N3 C16 118.3(3) . . ?
C16 N3 Re1 125.0(3) . . ?
O1 C1 H1A 110.0 . . ?
O1 C1 H1B 110.0 . . ?
O1 C1 C2 108.7(3) . . ?
H1A C1 H1B 108.3 . . ?
C2 C1 H1A 110.0 . . ?
C2 C1 H1B 110.0 . . ?
C1 C2 N1 114.2(3) . . ?
C3 C2 N1 101.8(3) . . ?
C3 C2 C1 109.1(3) . . ?
C3 C2 C5 116.5(4) . . ?
C5 C2 N1 103.7(3) . . ?
C5 C2 C1 111.2(3) . . ?
O2 C3 C2 102.8(3) . . ?
O2 C3 H3A 111.2 . . ?
O2 C3 H3B 111.2 . . ?
C2 C3 H3A 111.2 . . ?
C2 C3 H3B 111.2 . . ?
H3A C3 H3B 109.1 . . ?
O2 C4 N1 105.7(3) . . ?
O2 C4 H4 109.1 . . ?
O2 C4 C7 108.8(3) . . ?
N1 C4 H4 109.1 . . ?
C7 C4 N1 114.8(3) . . ?
C7 C4 H4 109.1 . . ?
O3 C5 C2 105.6(3) . . ?
O3 C5 H5A 110.6 . . ?
O3 C5 H5B 110.6 . . ?
C2 C5 H5A 110.6 . . ?
C2 C5 H5B 110.6 . . ?
H5A C5 H5B 108.8 . . ?
O3 C6 N1 104.4(3) . . ?
O3 C6 H6 109.6 . . ?
O3 C6 C12 109.3(3) . . ?
N1 C6 H6 109.6 . . ?
C12 C6 N1 114.3(3) . . ?
C12 C6 H6 109.6 . . ?
N2 C7 C4 118.5(3) . . ?
N2 C7 C8 122.2(4) . . ?
C8 C7 C4 119.3(3) . . ?
C7 C8 H8 120.2 . . ?
C9 C8 C7 119.5(4) . . ?
C9 C8 H8 120.2 . . ?
C8 C9 H9 120.8 . . ?
C8 C9 C10 118.5(4) . . ?
C10 C9 H9 120.8 . . ?
C9 C10 H10 120.6 . . ?
C11 C10 C9 118.8(4) . . ?
C11 C10 H10 120.6 . . ?
N2 C11 C10 122.5(4) . . ?
N2 C11 H11 118.8 . . ?
C10 C11 H11 118.8 . . ?
N3 C12 C6 117.0(3) . . ?
N3 C12 C13 122.4(4) . . ?
C13 C12 C6 120.5(4) . . ?
C12 C13 H13 120.7 . . ?
C14 C13 C12 118.6(4) . . ?
C14 C13 H13 120.7 . . ?
C13 C14 H14 120.3 . . ?
C13 C14 C15 119.3(4) . . ?
C15 C14 H14 120.3 . . ?
C14 C15 H15 120.5 . . ?
C14 C15 C16 118.9(4) . . ?
C16 C15 H15 120.5 . . ?
N3 C16 C15 122.2(4) . . ?
N3 C16 H16 118.9 . . ?
C15 C16 H16 118.9 . . ?
O4 C17 Re1 174.7(4) . . ?
O5 C18 Re1 177.9(4) . . ?
O6 C19 Re1 176.9(4) . . ?
N5 Re2 N4 77.25(12) . . ?
N5 Re2 N6 82.74(12) . . ?
N6 Re2 N4 76.08(12) . . ?
C36 Re2 N4 172.29(15) . . ?
C36 Re2 N5 95.72(15) . . ?
C36 Re2 N6 100.09(15) . . ?
C36 Re2 C37 85.47(18) . . ?
C36 Re2 C38 87.00(17) . . ?
C37 Re2 N4 101.27(15) . . ?
C37 Re2 N5 175.10(15) . . ?
C37 Re2 N6 92.38(16) . . ?
C37 Re2 C38 91.37(18) . . ?
C38 Re2 N4 96.50(14) . . ?
C38 Re2 N5 93.44(15) . . ?
C38 Re2 N6 172.21(15) . . ?
C20 O7 H7 106(4) . . ?
C23 O8 C22 102.6(3) . . ?
C25 O9 C24 103.0(3) . . ?
C21 N4 Re2 122.1(2) . . ?
C23 N4 Re2 106.8(2) . . ?
C23 N4 C21 101.1(3) . . ?
C25 N4 Re2 113.1(2) . . ?
C25 N4 C21 104.2(3) . . ?
C25 N4 C23 108.4(3) . . ?
C26 N5 Re2 116.4(3) . . ?
C30 N5 Re2 124.8(3) . . ?
C30 N5 C26 118.3(3) . . ?
C31 N6 Re2 118.7(3) . . ?
C35 N6 Re2 123.3(3) . . ?
C35 N6 C31 118.0(3) . . ?
O7 C20 H20A 110.2 . . ?
O7 C20 H20B 110.2 . . ?
O7 C20 C21 107.5(3) . . ?
H20A C20 H20B 108.5 . . ?
C21 C20 H20A 110.2 . . ?
C21 C20 H20B 110.2 . . ?
N4 C21 C22 102.8(3) . . ?
C20 C21 N4 113.8(3) . . ?
C20 C21 C22 111.4(3) . . ?
C20 C21 C24 110.2(3) . . ?
C24 C21 N4 101.6(3) . . ?
C24 C21 C22 116.5(3) . . ?
O8 C22 C21 105.4(3) . . ?
O8 C22 H22A 110.7 . . ?
O8 C22 H22B 110.7 . . ?
C21 C22 H22A 110.7 . . ?
C21 C22 H22B 110.7 . . ?
H22A C22 H22B 108.8 . . ?
O8 C23 N4 103.6(3) . . ?
O8 C23 H23 109.4 . . ?
O8 C23 C26 113.8(3) . . ?
N4 C23 H23 109.4 . . ?
C26 C23 N4 111.1(3) . . ?
C26 C23 H23 109.4 . . ?
O9 C24 C21 102.1(3) . . ?
O9 C24 H24A 111.3 . . ?
O9 C24 H24B 111.3 . . ?
C21 C24 H24A 111.3 . . ?
C21 C24 H24B 111.3 . . ?
H24A C24 H24B 109.2 . . ?
O9 C25 N4 105.5(3) . . ?
O9 C25 H25 108.4 . . ?
O9 C25 C31 112.7(3) . . ?
N4 C25 H25 108.4 . . ?
C31 C25 N4 113.2(3) . . ?
C31 C25 H25 108.4 . . ?
N5 C26 C23 116.8(3) . . ?
N5 C26 C27 122.4(4) . . ?
C27 C26 C23 120.9(4) . . ?
C26 C27 H27 120.6 . . ?
C26 C27 C28 118.8(4) . . ?
C28 C27 H27 120.6 . . ?
C27 C28 H28 120.4 . . ?
C27 C28 C29 119.2(4) . . ?
C29 C28 H28 120.4 . . ?
C28 C29 H29 120.9 . . ?
C30 C29 C28 118.2(4) . . ?
C30 C29 H29 120.9 . . ?
N5 C30 C29 122.7(4) . . ?
N5 C30 H30 118.6 . . ?
C29 C30 H30 118.6 . . ?
N6 C31 C25 117.9(3) . . ?
N6 C31 C32 122.2(4) . . ?
C32 C31 C25 119.7(4) . . ?
C31 C32 H32 120.6 . . ?
C33 C32 C31 118.8(4) . . ?
C33 C32 H32 120.6 . . ?
C32 C33 H33 120.5 . . ?
C32 C33 C34 119.1(4) . . ?
C34 C33 H33 120.5 . . ?
C33 C34 H34 120.6 . . ?
C35 C34 C33 118.8(4) . . ?
C35 C34 H34 120.6 . . ?
N6 C35 C34 122.9(4) . . ?
N6 C35 H35 118.5 . . ?
C34 C35 H35 118.5 . . ?
O10 C36 Re2 177.4(4) . . ?
O11 C37 Re2 176.4(4) . . ?
O12 C38 Re2 179.4(4) . . ?

loop_
_geom_bond_atom_site_label_1
_geom_bond_atom_site_label_2
_geom_bond_distance
_geom_bond_site_symmetry_2
_geom_bond_publ_flag
Re1 N1 2.245(3) . ?
Re1 N2 2.171(3) . ?
Re1 N3 2.169(3) . ?
Re1 C17 1.923(4) . ?
Re1 C18 1.933(4) . ?
Re1 C19 1.938(4) . ?
O1 H1 0.86(8) . ?
O1 C1 1.416(5) . ?
O2 C3 1.430(5) . ?
O2 C4 1.407(5) . ?
O3 C5 1.441(5) . ?
O3 C6 1.401(5) . ?
O4 C17 1.141(5) . ?
O5 C18 1.146(5) . ?
O6 C19 1.137(5) . ?
N1 C2 1.544(5) . ?
N1 C4 1.518(5) . ?
N1 C6 1.516(5) . ?
N2 C7 1.346(5) . ?
N2 C11 1.351(5) . ?
N3 C12 1.344(5) . ?
N3 C16 1.347(5) . ?
C1 H1A 0.9900 . ?
C1 H1B 0.9900 . ?
C1 C2 1.537(6) . ?
C2 C3 1.528(6) . ?
C2 C5 1.534(5) . ?
C3 H3A 0.9900 . ?
C3 H3B 0.9900 . ?
C4 H4 1.0000 . ?
C4 C7 1.502(5) . ?
C5 H5A 0.9900 . ?
C5 H5B 0.9900 . ?
C6 H6 1.0000 . ?
C6 C12 1.502(5) . ?
C7 C8 1.388(5) . ?
C8 H8 0.9500 . ?
C8 C9 1.386(6) . ?
C9 H9 0.9500 . ?
C9 C10 1.399(6) . ?
C10 H10 0.9500 . ?
C10 C11 1.386(6) . ?
C11 H11 0.9500 . ?
C12 C13 1.388(6) . ?
C13 H13 0.9500 . ?
C13 C14 1.380(6) . ?
C14 H14 0.9500 . ?
C14 C15 1.383(7) . ?
C15 H15 0.9500 . ?
C15 C16 1.384(6) . ?
C16 H16 0.9500 . ?
Re2 N4 2.248(3) . ?
Re2 N5 2.162(3) . ?
Re2 N6 2.179(3) . ?
Re2 C36 1.924(4) . ?
Re2 C37 1.933(4) . ?
Re2 C38 1.941(4) . ?
O7 H7 0.77(6) . ?
O7 C20 1.422(5) . ?
O8 C22 1.448(5) . ?
O8 C23 1.399(5) . ?
O9 C24 1.444(5) . ?
O9 C25 1.403(5) . ?
O10 C36 1.137(5) . ?
O11 C37 1.141(6) . ?
O12 C38 1.133(5) . ?
N4 C21 1.538(5) . ?
N4 C23 1.514(5) . ?
N4 C25 1.508(5) . ?
N5 C26 1.344(5) . ?
N5 C30 1.341(5) . ?
N6 C31 1.353(5) . ?
N6 C35 1.344(5) . ?
C20 H20A 0.9900 . ?
C20 H20B 0.9900 . ?
C20 C21 1.526(6) . ?
C21 C22 1.546(5) . ?
C21 C24 1.532(6) . ?
C22 H22A 0.9900 . ?
C22 H22B 0.9900 . ?
C23 H23 1.0000 . ?
C23 C26 1.500(6) . ?
C24 H24A 0.9900 . ?
C24 H24B 0.9900 . ?
C25 H25 1.0000 . ?
C25 C31 1.495(6) . ?
C26 C27 1.382(6) . ?
C27 H27 0.9500 . ?
C27 C28 1.386(6) . ?
C28 H28 0.9500 . ?
C28 C29 1.387(6) . ?
C29 H29 0.9500 . ?
C29 C30 1.387(6) . ?
C30 H30 0.9500 . ?
C31 C32 1.394(6) . ?
C32 H32 0.9500 . ?
C32 C33 1.384(6) . ?
C33 H33 0.9500 . ?
C33 C34 1.390(6) . ?
C34 H34 0.9500 . ?
C34 C35 1.383(6) . ?
C35 H35 0.9500 . ?

loop_
_geom_hbond_atom_site_label_D
_geom_hbond_atom_site_label_H
_geom_hbond_atom_site_label_A
_geom_hbond_distance_DH
_geom_hbond_distance_HA
_geom_hbond_distance_DA
_geom_hbond_angle_DHA
_geom_hbond_site_symmetry_A
_geom_hbond_publ_flag
O1 H1 Br1 0.86(8) 2.35(8) 3.204(4) 170(7) . yes
O7 H7 Br2 0.77(6) 2.45(6) 3.208(4) 169(5) . yes

loop_
_geom_torsion_atom_site_label_1
_geom_torsion_atom_site_label_2
_geom_torsion_atom_site_label_3
_geom_torsion_atom_site_label_4
_geom_torsion
_geom_torsion_site_symmetry_1
_geom_torsion_site_symmetry_2
_geom_torsion_site_symmetry_3
_geom_torsion_site_symmetry_4
_geom_torsion_publ_flag
Re1 N1 C2 C1 -17.2(4) . . . . ?
Re1 N1 C2 C3 -134.7(3) . . . . ?
Re1 N1 C2 C5 104.0(3) . . . . ?
Re1 N1 C4 O2 113.5(3) . . . . ?
Re1 N1 C4 C7 -6.4(4) . . . . ?
Re1 N1 C6 O3 -92.0(3) . . . . ?
Re1 N1 C6 C12 27.4(4) . . . . ?
Re1 N2 C7 C4 12.4(4) . . . . ?
Re1 N2 C7 C8 -171.8(3) . . . . ?
Re1 N2 C11 C10 171.9(3) . . . . ?
Re1 N3 C12 C6 -9.4(4) . . . . ?
Re1 N3 C12 C13 166.9(3) . . . . ?
Re1 N3 C16 C15 -167.8(3) . . . . ?
O1 C1 C2 N1 177.9(3) . . . . ?
O1 C1 C2 C3 -69.0(4) . . . . ?
O1 C1 C2 C5 60.9(4) . . . . ?
O2 C4 C7 N2 -121.7(4) . . . . ?
O2 C4 C7 C8 62.4(5) . . . . ?
O3 C6 C12 N3 103.2(4) . . . . ?
O3 C6 C12 C13 -73.2(5) . . . . ?
N1 C2 C3 O2 35.0(4) . . . . ?
N1 C2 C5 O3 -10.9(4) . . . . ?
N1 C4 C7 N2 -3.5(5) . . . . ?
N1 C4 C7 C8 -179.4(3) . . . . ?
N1 C6 C12 N3 -13.4(5) . . . . ?
N1 C6 C12 C13 170.2(3) . . . . ?
N2 C7 C8 C9 -0.4(6) . . . . ?
N3 C12 C13 C14 2.8(6) . . . . ?
C1 C2 C3 O2 -86.1(4) . . . . ?
C1 C2 C5 O3 112.3(4) . . . . ?
C2 N1 C4 O2 -19.5(4) . . . . ?
C2 N1 C4 C7 -139.4(3) . . . . ?
C2 N1 C6 O3 38.1(4) . . . . ?
C2 N1 C6 C12 157.4(3) . . . . ?
C3 O2 C4 N1 43.0(4) . . . . ?
C3 O2 C4 C7 166.8(3) . . . . ?
C3 C2 C5 O3 -121.8(4) . . . . ?
C4 O2 C3 C2 -49.0(4) . . . . ?
C4 N1 C2 C1 108.0(4) . . . . ?
C4 N1 C2 C3 -9.5(4) . . . . ?
C4 N1 C2 C5 -130.8(3) . . . . ?
C4 N1 C6 O3 147.5(3) . . . . ?
C4 N1 C6 C12 -93.2(4) . . . . ?
C4 C7 C8 C9 175.4(4) . . . . ?
C5 O3 C6 N1 -46.7(4) . . . . ?
C5 O3 C6 C12 -169.4(3) . . . . ?
C5 C2 C3 O2 147.0(4) . . . . ?
C6 O3 C5 C2 35.7(4) . . . . ?
C6 N1 C2 C1 -136.7(3) . . . . ?
C6 N1 C2 C3 105.9(3) . . . . ?
C6 N1 C2 C5 -15.5(4) . . . . ?
C6 N1 C4 O2 -127.7(3) . . . . ?
C6 N1 C4 C7 112.4(4) . . . . ?
C6 C12 C13 C14 179.0(4) . . . . ?
C7 N2 C11 C10 -2.4(6) . . . . ?
C7 C8 C9 C10 -2.7(6) . . . . ?
C8 C9 C10 C11 3.2(6) . . . . ?
C9 C10 C11 N2 -0.7(6) . . . . ?
C11 N2 C7 C4 -172.9(3) . . . . ?
C11 N2 C7 C8 2.9(6) . . . . ?
C12 N3 C16 C15 4.0(6) . . . . ?
C12 C13 C14 C15 1.7(6) . . . . ?
C13 C14 C15 C16 -3.2(6) . . . . ?
C14 C15 C16 N3 0.3(6) . . . . ?
C16 N3 C12 C6 178.1(3) . . . . ?
C16 N3 C12 C13 -5.6(6) . . . . ?
Re2 N4 C21 C20 20.8(4) . . . . ?
Re2 N4 C21 C22 -99.9(3) . . . . ?
Re2 N4 C21 C24 139.2(3) . . . . ?
Re2 N4 C23 O8 86.0(3) . . . . ?
Re2 N4 C23 C26 -36.5(3) . . . . ?
Re2 N4 C25 O9 -115.0(3) . . . . ?
Re2 N4 C25 C31 8.7(4) . . . . ?
Re2 N5 C26 C23 -9.0(4) . . . . ?
Re2 N5 C26 C27 170.3(3) . . . . ?
Re2 N5 C30 C29 -175.4(3) . . . . ?
Re2 N6 C31 C25 -6.6(5) . . . . ?
Re2 N6 C31 C32 178.0(3) . . . . ?
Re2 N6 C35 C34 -177.9(3) . . . . ?
O7 C20 C21 N4 178.1(3) . . . . ?
O7 C20 C21 C22 -66.1(4) . . . . ?
O7 C20 C21 C24 64.8(4) . . . . ?
O8 C23 C26 N5 -84.7(4) . . . . ?
O8 C23 C26 C27 96.0(4) . . . . ?
O9 C25 C31 N6 117.9(4) . . . . ?
O9 C25 C31 C32 -66.5(5) . . . . ?
N4 C21 C22 O8 10.4(4) . . . . ?
N4 C21 C24 O9 -35.0(4) . . . . ?
N4 C23 C26 N5 31.8(5) . . . . ?
N4 C23 C26 C27 -147.5(4) . . . . ?
N4 C25 C31 N6 -1.8(5) . . . . ?
N4 C25 C31 C32 173.8(4) . . . . ?
N5 C26 C27 C28 5.9(6) . . . . ?
N6 C31 C32 C33 -0.2(6) . . . . ?
C20 C21 C22 O8 -112.0(4) . . . . ?
C20 C21 C24 O9 86.0(4) . . . . ?
C21 N4 C23 O8 -42.7(3) . . . . ?
C21 N4 C23 C26 -165.2(3) . . . . ?
C21 N4 C25 O9 19.7(4) . . . . ?
C21 N4 C25 C31 143.4(3) . . . . ?
C22 O8 C23 N4 50.6(3) . . . . ?
C22 O8 C23 C26 171.3(3) . . . . ?
C22 C21 C24 O9 -145.8(4) . . . . ?
C23 O8 C22 C21 -37.6(4) . . . . ?
C23 N4 C21 C20 138.9(3) . . . . ?
C23 N4 C21 C22 18.2(4) . . . . ?
C23 N4 C21 C24 -102.7(3) . . . . ?
C23 N4 C25 O9 126.7(3) . . . . ?
C23 N4 C25 C31 -109.6(4) . . . . ?
C23 C26 C27 C28 -174.8(4) . . . . ?
C24 O9 C25 N4 -43.2(4) . . . . ?
C24 O9 C25 C31 -167.3(3) . . . . ?
C24 C21 C22 O8 120.4(4) . . . . ?
C25 O9 C24 C21 49.2(4) . . . . ?
C25 N4 C21 C20 -108.7(4) . . . . ?
C25 N4 C21 C22 130.6(3) . . . . ?
C25 N4 C21 C24 9.7(4) . . . . ?
C25 N4 C23 O8 -151.8(3) . . . . ?
C25 N4 C23 C26 85.6(4) . . . . ?
C25 C31 C32 C33 -175.6(4) . . . . ?
C26 N5 C30 C29 -3.9(6) . . . . ?
C26 C27 C28 C29 -4.1(6) . . . . ?
C27 C28 C29 C30 -1.4(6) . . . . ?
C28 C29 C30 N5 5.6(6) . . . . ?
C30 N5 C26 C23 178.7(3) . . . . ?
C30 N5 C26 C27 -2.0(6) . . . . ?
C31 N6 C35 C34 2.2(6) . . . . ?
C31 C32 C33 C34 2.4(7) . . . . ?
C32 C33 C34 C35 -2.3(7) . . . . ?
C33 C34 C35 N6 0.0(7) . . . . ?
C35 N6 C31 C25 173.4(4) . . . . ?
C35 N6 C31 C32 -2.1(6) . . . . ?
